data_8101513
loop_
_publ_author_name
'Thiede, Verena M. T.'
'Jeitschko, Wolfgang'

_publ_section_title
;
Crystal structure of europium cobalt aluminide (1/2/9), EuCo2Al9
;
_journal_issue 2
_journal_name_full 'Zeitschrift f\"ur Kristallographie - New Crystal Structures'
_journal_page_first 149
_journal_page_last 150
_journal_volume 214
_journal_year 1999
_chemical_formula_structural 'Eu Co2 Al9'
_chemical_formula_sum 'Al9 Co2 Eu'
_chemical_formula_weight 512.64
_space_group_IT_number 191
_symmetry_cell_setting hexagonal
_symmetry_space_group_name_Hall '-P 6 2'
_symmetry_space_group_name_H-M 'P 6/m m m'
_cell_angle_alpha 90.00
_cell_angle_beta 90.00
_cell_angle_gamma 120.00
_cell_formula_units_Z 1
_cell_length_a 7.865(2)
_cell_length_b 7.865(2)
_cell_length_c 3.898(1)
_cell_measurement_temperature 293(2)
_cell_volume 208.8(1)
_diffrn_ambient_temperature 293(2)
_exptl_crystal_density_diffrn 4.077
_refine_ls_R_factor_obs 0.0144
_refine_ls_wR_factor_obs 0.0351
_cod_database_code 8101513

loop_
_symmetry_equiv_pos_as_xyz
'x, y, z'
'-y, x-y, z'
'-x+y, -x, z'
'-x, -y, z'
'y, -x+y, z'
'x-y, x, z'
'y, x, -z'
'x-y, -y, -z'
'-x, -x+y, -z'
'-y, -x, -z'
'-x+y, y, -z'
'x, x-y, -z'
'-x, -y, -z'
'y, -x+y, -z'
'x-y, x, -z'
'x, y, -z'
'-y, x-y, -z'
'-x+y, -x, -z'
'-y, -x, z'
'-x+y, y, z'
'x, x-y, z'
'y, x, z'
'x-y, -y, z'
'-x, -x+y, z'

loop_
_atom_site_aniso_label
_atom_site_aniso_U_11
_atom_site_aniso_U_22
_atom_site_aniso_U_33
_atom_site_aniso_U_23
_atom_site_aniso_U_13
_atom_site_aniso_U_12
Eu1 0.0220(2) 0.0220(2) 0.0093(2) 0.000 0.000 0.01099(9)
Co1 0.0049(2) 0.0049(2) 0.0061(3) 0.000 0.000 0.00246(9)
Al1 0.0121(5) 0.0061(6) 0.0088(5) 0.000 0.000 0.0031(3)
Al2 0.0073(3) 0.0072(4) 0.0082(4) 0.000 0.000 0.0036(2)

loop_
_atom_site_label
_atom_site_type_symbol
_atom_site_fract_x
_atom_site_fract_y
_atom_site_fract_z
_atom_site_U_iso_or_equiv
_atom_site_thermal_displace_type
_atom_site_occupancy
_atom_site_calc_flag
_atom_site_refinement_flags
_atom_site_disorder_group
Eu1 Eu 0.0000 0.0000 0.0000 0.0177(2) Uani 1 d S .
C01 Co 0.3333 0.6667 0.0000 0.00530(14) Uani 1 d S .
Al1 Al 0.5000 0.0000 0.0000 0.0096(3) Uani 1 d S .
Al2 Al 0.21273(7) 0.42546(14) 0.5000 0.0076(2) Uani 1 d S .
